data_2105834
loop_
_publ_author_name
'Madsen, Solveig R\/ogild'
'Lock, Nina'
'Overgaard, Jacob'
'Iversen, Bo Brummerstedt'

_publ_section_title
;
 Anisotropic thermal expansion in a metal--organic framework
;
_journal_coeditor_code GW5029
_journal_issue 3
_journal_name_full 'Acta Crystallographica Section B'
_journal_page_first 595
_journal_page_last 601
_journal_paper_doi 10.1107/S2052520614003497
_journal_volume 70
_journal_year 2014
_chemical_formula_moiety 'C9 H3 Mn1 O6, C6 H11 N2'
_chemical_formula_sum 'C15 H14 Mn N2 O6'
_chemical_formula_weight 373.22
_chemical_name_systematic
;
 ?
;
_space_group_crystal_system orthorhombic
_space_group_IT_number 61
_space_group_name_Hall '-P 2ac 2ab'
_space_group_name_H-M_alt 'P b c a'
_symmetry_space_group_name_Hall '-P 2ac 2ab'
_symmetry_space_group_name_H-M 'P b c a'
_atom_sites_solution_hydrogens geom
_atom_sites_solution_primary direct
_atom_sites_solution_secondary difmap
_audit_creation_method
;
  Olex2 1.2
  (compiled Apr  9 2013 14:10:59, GUI svn.r4458)
;
_cell_angle_alpha 90.00
_cell_angle_beta 90.00
_cell_angle_gamma 90.00
_cell_formula_units_Z 8
_cell_length_a 14.92869(16)
_cell_length_b 12.49901(11)
_cell_length_c 16.58142(15)
_cell_measurement_reflns_used 18118
_cell_measurement_temperature 293.01(12)
_cell_measurement_theta_max 27.0414
_cell_measurement_theta_min 1.6259
_cell_volume 3093.99(5)
_computing_cell_refinement
;
CrysAlisPro, Agilent Technologies,
Version 1.171.36.20 (release 27-06-2012 CrysAlis171 .NET)
(compiled Jul 11 2012,15:38:31)
;
_computing_data_collection
;
CrysAlisPro, Agilent Technologies,
Version 1.171.36.20 (release 27-06-2012 CrysAlis171 .NET)
(compiled Jul 11 2012,15:38:31)
;
_computing_data_reduction
;
CrysAlisPro, Agilent Technologies,
Version 1.171.36.20 (release 27-06-2012 CrysAlis171 .NET)
(compiled Jul 11 2012,15:38:31)
;
_computing_molecular_graphics
;
O. V. Dolomanov, L. J. Bourhis, R. J. Gildea, J. A. K. Howard and H. Puschmann,
OLEX2: a complete structure solution, refinement and analysis program.
J. Appl. Cryst. (2009). 42, 339-341.
;
_computing_publication_material
;
O. V. Dolomanov, L. J. Bourhis, R. J. Gildea, J. A. K. Howard and H. Puschmann,
OLEX2: a complete structure solution, refinement and analysis program.
J. Appl. Cryst. (2009). 42, 339-341.
;
_computing_structure_refinement
;
SHELXL, G.M. Sheldrick, Acta Cryst.
(2008). A64, 112-122
;
_computing_structure_solution 'SHELXS-97 (Sheldrick, 1990)'
_diffrn_ambient_temperature 293.01(12)
_diffrn_detector_area_resol_mean 10.3590
_diffrn_measured_fraction_theta_full 1.000
_diffrn_measured_fraction_theta_max 1.000
_diffrn_measurement_device_type 'SuperNova, Single source at offset), Atlas'
_diffrn_measurement_method '\w scans'
_diffrn_radiation_monochromator mirror
_diffrn_radiation_type 'Mo K\a'
_diffrn_radiation_wavelength 0.7107
_diffrn_reflns_av_R_equivalents 0.0593
_diffrn_reflns_limit_h_max 19
_diffrn_reflns_limit_h_min -19
_diffrn_reflns_limit_k_max 16
_diffrn_reflns_limit_k_min -16
_diffrn_reflns_limit_l_max 21
_diffrn_reflns_limit_l_min -21
_diffrn_reflns_number 83298
_diffrn_reflns_theta_full 25.242
_diffrn_reflns_theta_max 27.100
_diffrn_reflns_theta_min 2.455
_exptl_absorpt_coefficient_mu 0.889
_exptl_absorpt_correction_T_max 1.00000
_exptl_absorpt_correction_T_min 0.96099
_exptl_absorpt_correction_type multi-scan
_exptl_absorpt_process_details
;
CrysAlisPro, Agilent Technologies,
Version 1.171.36.20 (release 27-06-2012 CrysAlis171 .NET)
(compiled Jul 11 2012,15:38:31)
Empirical absorption correction using spherical harmonics,
 implemented in SCALE3 ABSPACK scaling algorithm.
;
_exptl_crystal_colour colorless
_exptl_crystal_density_diffrn 1.6
_exptl_crystal_density_method 'not measured'
_exptl_crystal_description prismatic
_exptl_crystal_F_000 1528
_exptl_crystal_size_max 0.15
_exptl_crystal_size_mid 0.1
_exptl_crystal_size_min 0.1
_refine_diff_density_max 0.441
_refine_diff_density_min -0.329
_refine_ls_extinction_method none
_refine_ls_goodness_of_fit_ref 1.068
_refine_ls_hydrogen_treatment constr
_refine_ls_matrix_type full
_refine_ls_number_parameters 252
_refine_ls_number_reflns 3410
_refine_ls_number_restraints 308
_refine_ls_restrained_S_all 1.052
_refine_ls_R_factor_all 0.0481
_refine_ls_R_factor_gt 0.0334
_refine_ls_shift/su_max 0.001
_refine_ls_shift/su_mean 0.000
_refine_ls_structure_factor_coef Fsqd
_refine_ls_weighting_details 'calc w=1/[\s^2^(Fo^2^)+(0.0296P)^2^+2.6174P] where P=(Fo^2^+2Fc^2^)/3'
_refine_ls_weighting_scheme calc
_refine_ls_wR_factor_gt 0.078
_refine_ls_wR_factor_ref 0.0846
_reflns_number_gt 2721
_reflns_number_total 3410
_reflns_threshold_expression >2sigma(I)
_cod_data_source_file gw5029sup1.cif
_cod_data_source_block A293k
_cod_database_code 2105834
_shelx_space_group_comment
;
The symmetry employed for this shelxl refinement is uniquely defined
by the following loop, which should always be used as a source of
symmetry information in preference to the above space-group names.
They are only intended as comments.
;
_shelxl_version_number .2013

loop_
_space_group_symop_id
_space_group_symop_operation_xyz
1 'x, y, z'
2 '-x+1/2, -y, z+1/2'
3 'x+1/2, -y+1/2, -z'
4 '-x, y+1/2, -z+1/2'
5 '-x, -y, -z'
6 'x-1/2, y, -z-1/2'
7 '-x-1/2, y-1/2, z'
8 'x, -y-1/2, z-1/2'

loop_
_atom_site_type_symbol
_atom_site_label
_atom_site_fract_x
_atom_site_fract_y
_atom_site_fract_z
_atom_site_U_iso_or_equiv
_atom_site_adp_type
_atom_site_calc_flag
_atom_site_occupancy
_atom_site_disorder_assembly
_atom_site_disorder_group
Mn Mn1 0.60410(2) 0.48591(2) 0.58143(2) 0.02605(10) Uani d 1 . .
O O5 0.70823(14) 0.48420(14) 0.48821(12) 0.0592(5) Uani d 1 . .
O O6 0.69846(13) 0.63408(14) 0.55358(11) 0.0544(5) Uani d 1 . .
O O3 0.59201(12) 0.35245(13) 0.67052(9) 0.0456(4) Uani d 1 . .
O O2 0.49855(10) 0.58519(12) 0.62365(9) 0.0354(4) Uani d 1 . .
C C6 0.34702(14) 0.78080(16) 0.53671(12) 0.0305(5) Uani d 1 . .
H H6 0.3424 0.7535 0.4847 0.037 Uiso calc 1 . .
C C12 0.3428(4) 0.2416(5) 0.7722(4) 0.0802(17) Uani d 0.873(5) A 1
H H12 0.3249 0.1714 0.7813 0.096 Uiso calc 0.873(5) A 1
C C10 0.3904(4) 0.2203(5) 0.6267(4) 0.1069(18) Uani d 0.873(5) A 1
H H10A 0.4328 0.1641 0.6369 0.160 Uiso calc 0.873(5) A 1
H H10B 0.4133 0.2667 0.5854 0.160 Uiso calc 0.873(5) A 1
H H10C 0.3347 0.1897 0.6092 0.160 Uiso calc 0.873(5) A 1
C C13 0.3408(3) 0.3208(4) 0.8264(3) 0.0828(15) Uani d 0.873(5) A 1
H H13 0.3210 0.3161 0.8794 0.099 Uiso calc 0.873(5) A 1
C C14 0.3846(3) 0.5189(4) 0.8221(4) 0.120(2) Uani d 0.873(5) A 1
H H14A 0.3262 0.5502 0.8319 0.144 Uiso calc 0.873(5) A 1
H H14B 0.4165 0.5643 0.7843 0.144 Uiso calc 0.873(5) A 1
C C10A 0.347(3) 0.390(4) 0.8942(17) 0.155(19) Uiso d 0.127(5) A -2
H H10D 0.4021 0.3807 0.9237 0.233 Uiso calc 0.127(5) A -2
H H10E 0.3025 0.3425 0.9156 0.233 Uiso calc 0.127(5) A -2
H H10F 0.3272 0.4624 0.8991 0.233 Uiso calc 0.127(5) A -2
C C15A 0.467(4) 0.148(7) 0.640(5) 0.30(4) Uiso d 0.127(5) A -2
H H15D 0.4765 0.1223 0.5864 0.456 Uiso calc 0.127(5) A -2
H H15E 0.4758 0.0913 0.6780 0.456 Uiso calc 0.127(5) A -2
H H15F 0.5076 0.2055 0.6514 0.456 Uiso calc 0.127(5) A -2
N N1 0.3760(5) 0.2814(4) 0.7003(4) 0.0801(17) Uani d 0.873(5) A 1
N N2A 0.379(3) 0.273(2) 0.7110(14) 0.035(6) Uiso d 0.127(5) A -2
O O1 0.52765(11) 0.38079(12) 0.50551(8) 0.0351(4) Uani d 1 . .
C C9 0.73146(15) 0.57952(18) 0.49881(13) 0.0353(5) Uani d 1 . .
C C4 0.69402(14) 0.41214(16) 0.86382(12) 0.0296(4) Uani d 1 . .
H H4 0.7245 0.4744 0.8498 0.036 Uiso calc 1 . .
C C8 0.63408(14) 0.40394(17) 0.72266(13) 0.0309(4) Uani d 1 . .
C C5 0.70263(14) 0.37062(17) 0.94150(12) 0.0299(4) Uani d 1 . .
C C7 0.46131(13) 0.63850(15) 0.56818(12) 0.0266(4) Uani d 1 . .
O O4 0.67059(12) 0.49162(13) 0.70615(10) 0.0453(4) Uani d 1 . .
C C12A 0.391(2) 0.429(2) 0.7490(16) 0.064(8) Uiso d 0.127(5) A -2
H H12A 0.4021 0.5024 0.7537 0.077 Uiso calc 0.127(5) A -2
C C15 0.4373(4) 0.5117(6) 0.9019(5) 0.172(3) Uani d 0.873(5) A 1
H H15A 0.4971 0.4872 0.8912 0.258 Uiso calc 0.873(5) A 1
H H15B 0.4080 0.4623 0.9375 0.258 Uiso calc 0.873(5) A 1
H H15C 0.4396 0.5810 0.9267 0.258 Uiso calc 0.873(5) A 1
N N2 0.3742(2) 0.4115(3) 0.7880(3) 0.0781(11) Uani d 0.873(5) A 1
N N1A 0.3623(18) 0.365(2) 0.8105(13) 0.055(6) Uiso d 0.127(5) A -2
C C14A 0.372(4) 0.189(3) 0.647(3) 0.116(19) Uiso d 0.127(5) A -2
H H14C 0.3508 0.2194 0.5969 0.139 Uiso calc 0.127(5) A -2
H H14D 0.3310 0.1325 0.6638 0.139 Uiso calc 0.127(5) A -2
C C11 0.3941(3) 0.3837(4) 0.7147(4) 0.0733(12) Uani d 0.873(5) A 1
H H11 0.4184 0.4300 0.6766 0.088 Uiso calc 0.873(5) A 1
C C11A 0.354(3) 0.264(2) 0.7873(15) 0.038(7) Uiso d 0.127(5) A -2
H H11A 0.3363 0.2037 0.8163 0.045 Uiso calc 0.127(5) A -2
C C13A 0.401(2) 0.3718(19) 0.6803(13) 0.046(7) Uiso d 0.127(5) A -2
H H13A 0.4175 0.3927 0.6286 0.056 Uiso calc 0.127(5) A -2
C C2 0.59214(14) 0.27078(16) 0.82931(12) 0.0285(4) Uani d 1 . .
H H2 0.5566 0.2361 0.7914 0.034 Uiso calc 1 . .
C C1 0.40353(13) 0.73162(16) 0.59233(12) 0.0270(4) Uani d 1 . .
C C3 0.64023(14) 0.36115(16) 0.80707(12) 0.0276(4) Uani d 1 . .

loop_
_atom_site_aniso_label
_atom_site_aniso_U_11
_atom_site_aniso_U_22
_atom_site_aniso_U_33
_atom_site_aniso_U_12
_atom_site_aniso_U_13
_atom_site_aniso_U_23
Mn1 0.03163(18) 0.02672(16) 0.01979(16) 0.00084(13) 0.00259(13) 0.00153(12)
O5 0.0742(13) 0.0476(10) 0.0559(11) -0.0292(9) 0.0273(10) -0.0097(9)
O6 0.0705(13) 0.0472(10) 0.0454(10) -0.0081(9) 0.0316(9) -0.0006(8)
O3 0.0647(12) 0.0468(9) 0.0252(8) -0.0114(8) -0.0123(8) 0.0090(7)
O2 0.0419(9) 0.0343(8) 0.0299(8) 0.0122(7) -0.0029(7) -0.0006(6)
C6 0.0382(12) 0.0301(10) 0.0232(10) 0.0038(9) -0.0052(9) -0.0039(8)
C12 0.051(3) 0.063(3) 0.126(4) -0.002(2) -0.008(3) 0.049(2)
C10 0.086(4) 0.088(3) 0.147(5) 0.012(3) 0.014(3) 0.032(3)
C13 0.055(2) 0.073(3) 0.120(4) -0.006(2) 0.005(2) 0.048(3)
C14 0.074(3) 0.076(3) 0.209(6) -0.013(2) 0.035(3) 0.000(3)
N1 0.049(2) 0.063(2) 0.128(4) 0.0103(16) 0.003(2) 0.049(2)
O1 0.0440(9) 0.0361(8) 0.0252(8) 0.0001(7) 0.0025(7) -0.0065(6)
C9 0.0363(12) 0.0395(12) 0.0300(11) -0.0044(10) 0.0049(9) 0.0045(9)
C4 0.0304(11) 0.0287(10) 0.0299(11) -0.0038(9) -0.0010(9) 0.0026(8)
C8 0.0296(11) 0.0352(11) 0.0279(10) 0.0021(9) -0.0012(8) 0.0073(9)
C5 0.0306(11) 0.0326(11) 0.0264(10) -0.0027(9) -0.0054(8) -0.0001(8)
C7 0.0264(10) 0.0257(9) 0.0278(11) -0.0013(8) -0.0021(8) -0.0030(8)
O4 0.0570(11) 0.0417(9) 0.0371(9) -0.0117(8) -0.0082(8) 0.0164(7)
C15 0.090(4) 0.193(7) 0.233(7) 0.019(4) 0.024(4) -0.087(6)
N2 0.0422(18) 0.068(2) 0.124(3) -0.0029(15) 0.0175(19) 0.040(2)
C11 0.0338(18) 0.061(2) 0.125(4) 0.0085(18) 0.013(3) 0.045(2)
C2 0.0319(11) 0.0293(10) 0.0243(10) -0.0026(8) -0.0052(8) 0.0006(8)
C1 0.0306(10) 0.0261(10) 0.0242(10) 0.0014(8) -0.0018(8) -0.0006(8)
C3 0.0293(10) 0.0300(10) 0.0236(10) 0.0014(8) -0.0019(8) 0.0034(8)

loop_
_atom_type_symbol
_atom_type_description
_atom_type_scat_dispersion_real
_atom_type_scat_dispersion_imag
_atom_type_scat_source
C C 0.0033 0.0016 'Int Tables Vol C Tables 4.2.6.8 and 6.1.1.4'
H H 0.0000 0.0000 'Int Tables Vol C Tables 4.2.6.8 and 6.1.1.4'
N N 0.0061 0.0033 'Int Tables Vol C Tables 4.2.6.8 and 6.1.1.4'
O O 0.0106 0.0060 'Int Tables Vol C Tables 4.2.6.8 and 6.1.1.4'
Mn Mn 0.3368 0.7283 'Int Tables Vol C Tables 4.2.6.8 and 6.1.1.4'

loop_
_geom_angle_atom_site_label_1
_geom_angle_atom_site_label_2
_geom_angle_atom_site_label_3
_geom_angle_site_symmetry_1
_geom_angle_site_symmetry_3
_geom_angle
O5 Mn1 O6 . . 56.58(6)
O5 Mn1 O3 . . 121.06(7)
O5 Mn1 C9 . . 28.46(7)
O5 Mn1 C8 . . 120.67(8)
O5 Mn1 O4 . . 109.21(8)
O6 Mn1 C9 . . 28.16(6)
O6 Mn1 C8 . . 112.42(7)
O3 Mn1 O6 . . 139.39(7)
O3 Mn1 C9 . . 137.52(7)
O3 Mn1 C8 . . 28.72(6)
O3 Mn1 O4 . . 57.50(6)
O2 Mn1 O5 . . 139.81(7)
O2 Mn1 O6 . . 92.78(6)
O2 Mn1 O3 . . 99.10(6)
O2 Mn1 O1 . . 98.99(6)
O2 Mn1 C9 . . 116.73(7)
O2 Mn1 C8 . . 93.51(6)
O2 Mn1 O4 . . 90.33(6)
O1 Mn1 O5 . . 87.57(6)
O1 Mn1 O6 . . 132.76(6)
O1 Mn1 O3 . . 83.57(6)
O1 Mn1 C9 . . 110.63(6)
O1 Mn1 C8 . . 112.28(6)
O1 Mn1 O4 . . 140.99(6)
C8 Mn1 C9 . . 121.54(7)
O4 Mn1 O6 . . 83.93(6)
O4 Mn1 C9 . . 98.25(7)
O4 Mn1 C8 . . 28.90(6)
C9 O5 Mn1 . . 95.05(14)
C9 O6 Mn1 . . 87.08(14)
C8 O3 Mn1 . . 91.85(13)
C7 O2 Mn1 . . 113.22(13)
C1 C6 C5 . 4_656 120.41(19)
C13 C12 N1 . . 108.7(5)
C12 C13 N2 . . 106.7(5)
N2 C14 C15 . . 109.4(5)
C12 N1 C10 . . 125.9(6)
C11 N1 C12 . . 105.4(6)
C11 N1 C10 . . 128.7(6)
C11A N2A C14A . . 126(3)
C11A N2A C13A . . 120(2)
C13A N2A C14A . . 113(3)
C7 O1 Mn1 5_666 . 128.16(14)
O5 C9 Mn1 . . 56.48(12)
O5 C9 C5 . 2_664 119.1(2)
O6 C9 Mn1 . . 64.75(12)
O6 C9 O5 . . 121.1(2)
O6 C9 C5 . 2_664 119.7(2)
C5 C9 Mn1 2_664 . 172.29(16)
C3 C4 C5 . . 120.48(19)
O3 C8 Mn1 . . 59.43(11)
O3 C8 O4 . . 121.2(2)
O3 C8 C3 . . 119.54(19)
O4 C8 Mn1 . . 62.16(11)
O4 C8 C3 . . 119.23(19)
C3 C8 Mn1 . . 173.03(15)
C6 C5 C9 4_646 2_665 121.23(19)
C6 C5 C4 4_646 . 119.37(19)
C4 C5 C9 . 2_665 119.34(19)
O2 C7 C1 . . 117.81(17)
O1 C7 O2 5_666 . 123.27(19)
O1 C7 C1 5_666 . 118.89(18)
C8 O4 Mn1 . . 88.94(13)
C13A C12A N1A . . 110(2)
C13 N2 C14 . . 127.4(5)
C11 N2 C13 . . 107.0(4)
C11 N2 C14 . . 125.6(5)
C12A N1A C10A . . 130(3)
C11A N1A C10A . . 118(3)
C11A N1A C12A . . 112(2)
N2A C14A C15A . . 103(5)
N2 C11 N1 . . 112.2(5)
N2A C11A N1A . . 100(2)
C12A C13A N2A . . 98.2(19)
C3 C2 C1 . 4_646 120.72(19)
C6 C1 C7 . . 120.85(18)
C2 C1 C6 4_656 . 119.46(18)
C2 C1 C7 4_656 . 119.67(18)
C4 C3 C8 . . 120.16(18)
C2 C3 C4 . . 119.43(18)
C2 C3 C8 . . 120.40(18)

loop_
_geom_bond_atom_site_label_1
_geom_bond_atom_site_label_2
_geom_bond_site_symmetry_2
_geom_bond_distance
Mn1 O5 . 2.1923(18)
Mn1 O6 . 2.3723(17)
Mn1 O3 . 2.2355(16)
Mn1 O2 . 2.1243(15)
Mn1 O1 . 2.1479(15)
Mn1 C9 . 2.619(2)
Mn1 C8 . 2.595(2)
Mn1 O4 . 2.2951(17)
O5 C9 . 1.253(3)
O6 C9 . 1.238(3)
O3 C8 . 1.247(3)
O2 C7 . 1.265(2)
C6 C5 4_656 1.393(3)
C6 C1 . 1.393(3)
C12 C13 . 1.337(8)
C12 N1 . 1.382(6)
C10 N1 . 1.457(7)
C13 N2 . 1.392(5)
C14 C15 . 1.542(9)
C14 N2 . 1.465(6)
C10A N1A . 1.439(19)
C15A C14A . 1.51(5)
N1 C11 . 1.328(7)
N2A C14A . 1.49(2)
N2A C11A . 1.324(19)
N2A C13A . 1.378(19)
O1 C7 5_666 1.256(2)
C9 C5 2_664 1.503(3)
C4 C5 . 1.395(3)
C4 C3 . 1.392(3)
C8 O4 . 1.254(3)
C8 C3 . 1.501(3)
C5 C6 4_646 1.393(3)
C5 C9 2_665 1.503(3)
C7 O1 5_666 1.256(2)
C7 C1 . 1.503(3)
C12A N1A . 1.366(18)
C12A C13A . 1.356(18)
N2 C11 . 1.299(7)
N1A C11A . 1.331(19)
C2 C1 4_646 1.390(3)
C2 C3 . 1.388(3)
C1 C2 4_656 1.390(3)
